data_7032762
loop_
_publ_author_name
'Sim, Jaeung'
'Yim, Haneul'
'Ko, Nakeun'
'Choi, Sang Beom'
'Oh, Youjin'
'Park, Hye Jeong'
'Park, SangYoun'
'Kim, Jaheon'

_publ_section_title
;
 Gas adsorption properties of highly porous metal-organic frameworks
 containing functionalized naphthalene dicarboxylate linkers.
;
_journal_issue 48
_journal_name_full 'Dalton transactions (Cambridge, England : 2003)'
_journal_page_first 18017
_journal_page_last 18024
_journal_paper_doi 10.1039/c4dt02300e
_journal_volume 43
_journal_year 2014
_chemical_formula_moiety 'C48 H27 N O13 Zn4'
_chemical_formula_sum 'C48 H27 N O13 Zn4'
_chemical_formula_weight 1087.19
_chemical_name_common MOF-205-NH2
_chemical_name_systematic MOF-205-NH2
_chemical_properties_physical Moisture-sensitive
_space_group_IT_number 223
_symmetry_cell_setting cubic
_symmetry_space_group_name_Hall '-P 4n 2 3'
_symmetry_space_group_name_H-M 'P m -3 n'
_atom_sites_solution_hydrogens geom
_atom_sites_solution_primary direct
_atom_sites_solution_secondary difmap
_audit_creation_method SHELXL-97
_cell_angle_alpha 90.00
_cell_angle_beta 90.00
_cell_angle_gamma 90.00
_cell_formula_units_Z 6
_cell_length_a 30.310(4)
_cell_length_b 30.310(4)
_cell_length_c 30.310(4)
_cell_measurement_temperature 223(2)
_cell_volume 27846(6)
_computing_cell_refinement 'PAL ADSC Quantum-210 ADX Program'
_computing_data_collection HKL3000
_computing_data_reduction HKL3000
_computing_molecular_graphics 'SHELX-TL XP'
_computing_publication_material 'SHELX-TL XCIF'
_computing_structure_refinement 'SHELXL-97 (Sheldrick, 1997)'
_computing_structure_solution 'SHELXS-97 (Sheldrick, 1990)'
_diffrn_ambient_temperature 223(2)
_diffrn_measured_fraction_theta_full 0.997
_diffrn_measured_fraction_theta_max 0.997
_diffrn_measurement_device_type 'ADSC Q210 CCD area detector'
_diffrn_measurement_method 'omega scan'
_diffrn_radiation_monochromator 'Si(111) double crystal monochromator'
_diffrn_radiation_source 'PLSII 2D-SMC bending magnet'
_diffrn_radiation_type synchrotron
_diffrn_radiation_wavelength 0.70000
_diffrn_reflns_av_R_equivalents 0.0487
_diffrn_reflns_av_sigmaI/netI 0.0107
_diffrn_reflns_limit_h_max 43
_diffrn_reflns_limit_h_min -43
_diffrn_reflns_limit_k_max 43
_diffrn_reflns_limit_k_min -43
_diffrn_reflns_limit_l_max 43
_diffrn_reflns_limit_l_min -43
_diffrn_reflns_number 295560
_diffrn_reflns_theta_full 29.99
_diffrn_reflns_theta_max 29.99
_diffrn_reflns_theta_min 2.48
_exptl_absorpt_coefficient_mu 0.507
_exptl_absorpt_correction_type none
_exptl_crystal_colour 'light brown'
_exptl_crystal_density_diffrn 0.389
_exptl_crystal_density_method 'not measured'
_exptl_crystal_description 'truncated cube'
_exptl_crystal_F_000 3276
_exptl_crystal_preparation 'gas adsorption'
_exptl_crystal_recrystallization_method 'solvothermal reaction'
_exptl_crystal_size_max 0.40
_exptl_crystal_size_mid 0.30
_exptl_crystal_size_min 0.20
_refine_diff_density_max 0.435
_refine_diff_density_min -0.604
_refine_diff_density_rms 0.042
_refine_ls_extinction_coef 0.0119(5)
_refine_ls_extinction_expression Fc^*^=kFc[1+0.001xFc^2^\l^3^/sin(2\q)]^-1/4^
_refine_ls_extinction_method SHELXL
_refine_ls_goodness_of_fit_ref 1.093
_refine_ls_hydrogen_treatment mixed
_refine_ls_matrix_type full
_refine_ls_number_parameters 125
_refine_ls_number_reflns 7452
_refine_ls_number_restraints 66
_refine_ls_restrained_S_all 1.102
_refine_ls_R_factor_all 0.0613
_refine_ls_R_factor_gt 0.0549
_refine_ls_shift/su_max 0.002
_refine_ls_shift/su_mean 0.000
_refine_ls_structure_factor_coef Fsqd
_refine_ls_weighting_details 'calc w=1/[\s^2^(Fo^2^)+(0.0637P)^2^+5.7334P] where P=(Fo^2^+2Fc^2^)/3'
_refine_ls_weighting_scheme calc
_refine_ls_wR_factor_gt 0.1471
_refine_ls_wR_factor_ref 0.1520
_reflns_number_gt 6308
_reflns_number_total 7452
_reflns_threshold_expression >2sigma(I)
_cod_data_source_file c4dt02300e2.cif
_cod_data_source_block m205nh
_cod_depositor_comments
;Adding full bibliography for 7032761--7032764.cif.

The following automatic conversions were performed:
'_symmetry_space_group_it_number' data item was removed -- it should
have been renamed to '_space_group_IT_number' as specified in the
replacement file
'/home/antanas/src/cod-tools/trunk/data/replacement-values/replacement_tags.lst',
but the replacement data item was already present in the data block
and had the same value as the '_symmetry_space_group_it_number' data
item.

Automatic conversion script
Id: cif_correct_tags 4998 2017-03-02 13:24:31Z antanas 
;
_cod_original_cell_volume 27847(6)
_cod_database_code 7032762

loop_
_symmetry_equiv_pos_as_xyz
'x, y, z'
'-x, -y, z'
'-x, y, -z'
'x, -y, -z'
'z, x, y'
'z, -x, -y'
'-z, -x, y'
'-z, x, -y'
'y, z, x'
'-y, z, -x'
'y, -z, -x'
'-y, -z, x'
'y+1/2, x+1/2, -z+1/2'
'-y+1/2, -x+1/2, -z+1/2'
'y+1/2, -x+1/2, z+1/2'
'-y+1/2, x+1/2, z+1/2'
'x+1/2, z+1/2, -y+1/2'
'-x+1/2, z+1/2, y+1/2'
'-x+1/2, -z+1/2, -y+1/2'
'x+1/2, -z+1/2, y+1/2'
'z+1/2, y+1/2, -x+1/2'
'z+1/2, -y+1/2, x+1/2'
'-z+1/2, y+1/2, x+1/2'
'-z+1/2, -y+1/2, -x+1/2'
'-x, -y, -z'
'x, y, -z'
'x, -y, z'
'-x, y, z'
'-z, -x, -y'
'-z, x, y'
'z, x, -y'
'z, -x, y'
'-y, -z, -x'
'y, -z, x'
'-y, z, x'
'y, z, -x'
'-y-1/2, -x-1/2, z-1/2'
'y-1/2, x-1/2, z-1/2'
'-y-1/2, x-1/2, -z-1/2'
'y-1/2, -x-1/2, -z-1/2'
'-x-1/2, -z-1/2, y-1/2'
'x-1/2, -z-1/2, -y-1/2'
'x-1/2, z-1/2, y-1/2'
'-x-1/2, z-1/2, -y-1/2'
'-z-1/2, -y-1/2, x-1/2'
'-z-1/2, y-1/2, -x-1/2'
'z-1/2, -y-1/2, -x-1/2'
'z-1/2, y-1/2, x-1/2'

loop_
_atom_site_label
_atom_site_type_symbol
_atom_site_fract_x
_atom_site_fract_y
_atom_site_fract_z
_atom_site_U_iso_or_equiv
_atom_site_adp_type
_atom_site_occupancy
_atom_site_symmetry_multiplicity
_atom_site_calc_flag
_atom_site_refinement_flags
_atom_site_disorder_assembly
_atom_site_disorder_group
Zn1 Zn 0.5000 0.051912(10) 0.787468(7) 0.06569(13) Uani 1 2 d S . .
O1 O 0.44885(5) 0.08768(6) 0.77581(5) 0.1030(5) Uani 1 1 d . . .
O2 O 0.5000 0.03639(9) 0.84962(5) 0.1051(7) Uani 1 2 d S . .
O3 O 0.5000 0.0000 0.7500 0.0564(6) Uani 1 8 d S . .
C1 C 0.41715(6) 0.08285(6) 0.7500 0.0800(7) Uani 1 2 d S A .
C2 C 0.38268(7) 0.11732(7) 0.7500 0.0936(9) Uani 1 2 d SD . .
C3 C 0.39055(19) 0.15965(18) 0.7661(3) 0.114(2) Uani 0.696(13) 1 d PD A 1
H3 H 0.4186 0.1662 0.7776 0.137 Uiso 0.696(13) 1 calc PR A 1
C4 C 0.3588(2) 0.1922(2) 0.7658(3) 0.126(3) Uani 0.696(13) 1 d PD A 1
H4 H 0.3654 0.2207 0.7763 0.151 Uiso 0.696(13) 1 calc PR A 1
C3' C 0.3736(5) 0.1381(7) 0.7880(4) 0.118(6) Uani 0.304(13) 1 d PD A 2
H3' H 0.3885 0.1308 0.8143 0.142 Uiso 0.304(13) 1 calc PR A 2
C4' C 0.3417(6) 0.1705(7) 0.7874(4) 0.125(6) Uani 0.304(13) 1 d PD A 2
H4' H 0.3359 0.1855 0.8138 0.150 Uiso 0.304(13) 1 calc PR A 2
C5 C 0.31744(8) 0.18256(8) 0.7500 0.1184(14) Uani 1 2 d SD . .
C6 C 0.28297(8) 0.21703(8) 0.7500 0.1279(16) Uani 1 2 d S A .
C7 C 0.2500 0.21780(8) 0.71780(8) 0.1317(16) Uani 1 2 d S . .
H7 H 0.2500 0.1959 0.6959 0.158 Uiso 1 2 calc SR A .
C8 C 0.5000 0.0000 0.86848(10) 0.1078(18) Uani 1 4 d S . .
C9 C 0.5000 0.01258(13) 0.91776(13) 0.0689(13) Uani 0.50 2 d SPD . .
C10 C 0.5000 0.0545(2) 0.93717(15) 0.116(3) Uani 0.50 2 d SPD C .
H10 H 0.5000 0.0800 0.9194 0.139 Uiso 0.50 2 calc SPR . .
C11 C 0.5000 0.0582(2) 0.98270(15) 0.124(3) Uani 0.50 2 d SPD . .
H11 H 0.5000 0.0864 0.9956 0.149 Uiso 0.25 2 calc SPR B 1
C12 C 0.5000 0.02067(14) 1.01001(10) 0.0791(14) Uani 0.50 2 d SPD . .
C13 C 0.5000 -0.0238(2) 0.94303(13) 0.0827(16) Uani 0.50 2 d SPD . .
H13 H 0.5000 -0.0518 0.9296 0.099 Uiso 0.50 2 calc SPR . .
N1 N 0.5000 0.1012(3) 1.0000 0.243(10) Uani 0.50 4 d SP C 2
H1A H 0.5000 0.1238 0.9823 0.291 Uiso 0.25 2 calc SPR C 2
H1B H 0.5000 0.1052 1.0284 0.291 Uiso 0.25 2 calc SPR C 2

loop_
_atom_site_aniso_label
_atom_site_aniso_U_11
_atom_site_aniso_U_22
_atom_site_aniso_U_33
_atom_site_aniso_U_23
_atom_site_aniso_U_13
_atom_site_aniso_U_12
Zn1 0.06529(18) 0.0947(2) 0.03706(14) -0.01715(10) 0.000 0.000
O1 0.0905(10) 0.1186(12) 0.0998(10) -0.0461(9) -0.0282(8) 0.0267(8)
O2 0.1173(16) 0.166(2) 0.0316(7) -0.0202(10) 0.000 0.000
O3 0.0697(10) 0.0697(10) 0.0299(10) 0.000 0.000 0.000
C1 0.0854(10) 0.0854(10) 0.0692(14) -0.0105(9) -0.0105(9) 0.0107(13)
C2 0.0952(13) 0.0952(13) 0.0904(19) -0.0227(12) -0.0227(12) 0.0209(16)
C3 0.102(3) 0.101(3) 0.140(5) -0.040(3) -0.043(3) 0.025(2)
C4 0.118(4) 0.099(3) 0.160(6) -0.050(4) -0.056(4) 0.032(3)
C3' 0.128(9) 0.146(12) 0.082(6) -0.041(7) -0.035(6) 0.058(9)
C4' 0.135(10) 0.144(12) 0.095(7) -0.049(7) -0.036(6) 0.061(9)
C5 0.1152(18) 0.1152(18) 0.125(3) -0.0445(18) -0.0445(18) 0.042(2)
C6 0.125(2) 0.125(2) 0.133(3) -0.055(2) -0.055(2) 0.054(2)
C7 0.126(3) 0.135(2) 0.135(2) -0.060(3) -0.053(2) 0.053(2)
C8 0.082(2) 0.217(6) 0.0248(12) 0.000 0.000 0.000
C9 0.103(3) 0.077(3) 0.0269(14) -0.0017(14) 0.000 0.000
C10 0.242(9) 0.074(4) 0.0310(19) -0.001(2) 0.000 0.000
C11 0.262(10) 0.077(3) 0.0339(18) -0.004(2) 0.000 0.000
C12 0.127(4) 0.081(3) 0.029(2) -0.0028(13) 0.000 0.000
C13 0.134(5) 0.084(4) 0.030(2) -0.006(2) 0.000 0.000
N1 0.60(3) 0.085(6) 0.048(4) 0.000 0.000 0.000

loop_
_atom_type_symbol
_atom_type_description
_atom_type_scat_dispersion_real
_atom_type_scat_dispersion_imag
_atom_type_scat_source
C C 0.0030 0.0020 'International Tables Vol C Tables 4.2.6.8 and 6.1.1.4'
H H 0.0000 0.0000 'International Tables Vol C Tables 4.2.6.8 and 6.1.1.4'
N N 0.0060 0.0030 'International Tables Vol C Tables 4.2.6.8 and 6.1.1.4'
O O 0.0110 0.0060 'International Tables Vol C Tables 4.2.6.8 and 6.1.1.4'
Zn Zn 0.3190 1.4280 'International Tables Vol C Tables 4.2.6.8 and 6.1.1.4'

loop_
_geom_angle_atom_site_label_1
_geom_angle_atom_site_label_2
_geom_angle_atom_site_label_3
_geom_angle
_geom_angle_site_symmetry_1
_geom_angle_site_symmetry_3
O1 Zn1 O1 107.33(12) 28_655 .
O1 Zn1 O3 110.44(4) 28_655 .
O1 Zn1 O3 110.44(4) . .
O1 Zn1 O2 108.34(7) 28_655 .
O1 Zn1 O2 108.34(7) . .
O3 Zn1 O2 111.80(8) . .
C1 O1 Zn1 132.03(15) . .
C8 O2 Zn1 131.4(2) . .
Zn1 O3 Zn1 108.359(17) 2_655 .
Zn1 O3 Zn1 110.030(9) 2_655 14_556
Zn1 O3 Zn1 110.030(8) . 14_556
Zn1 O3 Zn1 110.030(8) 2_655 13_546
Zn1 O3 Zn1 110.030(9) . 13_546
Zn1 O3 Zn1 108.359(17) 14_556 13_546
O1 C1 O1 125.0(3) . 14_556
O1 C1 C2 117.49(13) . .
O1 C1 C2 117.49(13) 14_556 .
C3' C2 C3' 123.0(9) . 14_556
C3' C2 C3 101.1(5) . 14_556
C3' C2 C3 101.1(5) 14_556 .
C3 C2 C3 116.0(4) 14_556 .
C3' C2 C1 118.5(4) . .
C3' C2 C1 118.5(4) 14_556 .
C3 C2 C1 122.0(2) 14_556 .
C3 C2 C1 122.0(2) . .
C4 C3 C2 122.6(4) . .
C4 C3 H3 118.7 . .
C2 C3 H3 118.7 . .
C5 C4 C3 119.0(4) . .
C5 C4 H4 120.5 . .
C3 C4 H4 120.5 . .
C2 C3' C4' 117.7(8) . .
C2 C3' H3' 121.1 . .
C4' C3' H3' 121.1 . .
C3' C4' C5 124.6(8) . .
C3' C4' H4' 117.7 . .
C5 C4' H4' 117.7 . .
C4 C5 C4 120.7(4) . 14_556
C4 C5 C6 119.6(2) . .
C4 C5 C6 119.6(2) 14_556 .
C4' C5 C6 123.9(4) . .
C4' C5 C6 123.9(4) 14_556 .
C7 C6 C7 117.7(4) 8_656 .
C7 C6 C5 121.17(18) 8_656 .
C7 C6 C5 121.17(18) . .
C6 C7 C6 122.3(4) . 11_566
C6 C7 H7 118.8 . .
C6 C7 H7 118.8 11_566 .
O2 C8 O2 125.2(3) 2_655 .
O2 C8 C9 131.7(2) 2_655 .
O2 C8 C9 103.08(19) . .
O2 C8 C9 103.1(2) 2_655 2_655
O2 C8 C9 131.7(2) . 2_655
C9 C9 C13 114.0(5) 2_655 2_655
C9 C9 C10 155.2(3) 2_655 .
C13 C9 C10 120.4(4) . .
C13 C9 C8 170.3(6) 2_655 .
C13 C9 C8 110.4(3) . .
C10 C9 C8 129.2(4) . .
C11 C10 C9 119.5(5) . .
C11 C10 H10 120.3 . .
C9 C10 H10 120.3 . .
C10 C11 N1 116.6(5) . .
C10 C11 C12 121.4(5) . .
N1 C11 C12 122.0(4) . .
C10 C11 H11 119.3 . .
C12 C11 H11 119.3 . .
C12 C12 C11 118.1(4) 25_657 .
C12 C12 C13 119.7(5) 25_657 25_657
C11 C12 C13 122.2(4) . 25_657
C12 C12 C10 122.7(2) 2_655 26_557
C11 C12 C13 122.5(4) 26_557 26_557
C9 C13 C12 120.9(5) . 25_657
C9 C13 C12 122.1(4) . 2_655
C9 C13 H13 119.5 . .
C12 C13 H13 119.5 25_657 .
C12 C13 H13 118.4 2_655 .
C11 N1 H1A 120.0 . .
C11 N1 H1B 120.0 . .
H1A N1 H1B 120.0 . .

loop_
_geom_bond_atom_site_label_1
_geom_bond_atom_site_label_2
_geom_bond_distance
_geom_bond_site_symmetry_2
Zn1 O1 1.9246(15) 28_655
Zn1 O1 1.9246(15) .
Zn1 O3 1.9405(3) .
Zn1 O2 1.9417(18) .
Zn1 Zn1 3.1469(7) 2_655
O1 C1 1.2476(18) .
O2 C8 1.242(3) .
O3 Zn1 1.9405(3) 2_655
O3 Zn1 1.9405(3) 14_556
O3 Zn1 1.9405(3) 13_546
C1 O1 1.2476(18) 14_556
C1 C2 1.478(4) .
C2 C3' 1.343(7) .
C2 C3' 1.343(7) 14_556
C2 C3 1.393(4) 14_556
C2 C3 1.393(4) .
C3 C4 1.378(5) .
C3 H3 0.9400 .
C4 C5 1.375(5) .
C4 H4 0.9400 .
C3' C4' 1.377(10) .
C3' H3' 0.9400 .
C4' C5 1.399(9) .
C4' H4' 0.9400 .
C5 C4 1.375(5) 14_556
C5 C4' 1.399(9) 14_556
C5 C6 1.477(4) .
C6 C7 1.397(2) 8_656
C6 C7 1.397(2) .
C7 C6 1.397(2) 11_566
C7 H7 0.9400 .
C8 O2 1.242(3) 2_655
C8 C9 1.541(5) .
C8 C9 1.541(5) 2_655
C9 C13 1.343(6) .
C9 C10 1.401(7) .
C10 C11 1.384(6) .
C10 H10 0.9400 .
C11 N1 1.403(10) .
C11 C12 1.408(6) .
C11 H11 0.9400 .
C12 C12 1.392(8) 25_657
C12 C13 1.427(5) 25_657
C13 C12 1.427(5) 25_657
C13 H13 0.9400 .
N1 H1A 0.8700 .
N1 H1B 0.8700 .

loop_
_geom_torsion_atom_site_label_1
_geom_torsion_atom_site_label_2
_geom_torsion_atom_site_label_3
_geom_torsion_atom_site_label_4
_geom_torsion
_geom_torsion_site_symmetry_1
_geom_torsion_site_symmetry_4
O1 Zn1 O1 C1 121.63(15) 28_655 .
O3 Zn1 O1 C1 1.2(2) . .
O2 Zn1 O1 C1 -121.58(18) . .
Zn1 Zn1 O1 C1 -36.3(2) 2_655 .
O1 Zn1 O2 C8 -121.93(6) 28_655 .
O1 Zn1 O2 C8 121.93(6) . .
O3 Zn1 O2 C8 0.0 . .
Zn1 Zn1 O2 C8 0.0 2_655 .
O1 Zn1 O3 Zn1 120.71(6) 28_655 2_655
O1 Zn1 O3 Zn1 -120.71(6) . 2_655
O2 Zn1 O3 Zn1 0.0 . 2_655
O1 Zn1 O3 Zn1 -118.95(7) 28_655 14_556
O1 Zn1 O3 Zn1 -0.38(6) . 14_556
O2 Zn1 O3 Zn1 120.338(5) . 14_556
Zn1 Zn1 O3 Zn1 120.338(5) 2_655 14_556
O1 Zn1 O3 Zn1 0.38(6) 28_655 13_546
O1 Zn1 O3 Zn1 118.95(7) . 13_546
O2 Zn1 O3 Zn1 -120.338(5) . 13_546
Zn1 Zn1 O3 Zn1 -120.338(5) 2_655 13_546
Zn1 O1 C1 O1 -0.68(12) . 14_556
Zn1 O1 C1 C2 179.32(12) . .
O1 C1 C2 C3' -32.8(12) . .
O1 C1 C2 C3' 147.2(12) 14_556 .
O1 C1 C2 C3' 147.2(12) . 14_556
O1 C1 C2 C3' -32.8(12) 14_556 14_556
O1 C1 C2 C3 -159.4(5) . 14_556
O1 C1 C2 C3 20.6(5) 14_556 14_556
O1 C1 C2 C3 20.6(5) . .
O1 C1 C2 C3 -159.4(5) 14_556 .
C3' C2 C3 C4 -80.6(8) . .
C3' C2 C3 C4 45.2(8) 14_556 .
C3 C2 C3 C4 -0.8(4) 14_556 .
C1 C2 C3 C4 179.2(4) . .
C2 C3 C4 C5 1.5(8) . .
C3' C2 C3' C4' -0.7(9) 14_556 .
C3 C2 C3' C4' -44.6(13) 14_556 .
C3 C2 C3' C4' 71.0(12) . .
C1 C2 C3' C4' 179.3(9) . .
C2 C3' C4' C5 1(2) . .
C3 C4 C5 C4 -0.7(4) . 14_556
C3 C4 C5 C4' 69.5(7) . .
C3 C4 C5 C4' -43.2(7) . 14_556
C3 C4 C5 C6 179.3(4) . .
C3' C4' C5 C4 -80.9(14) . .
C3' C4' C5 C4 44.1(14) . 14_556
C3' C4' C5 C4' -0.8(10) . 14_556
C3' C4' C5 C6 179.2(10) . .
C4 C5 C6 C7 -31.1(5) . 8_656
C4 C5 C6 C7 148.9(5) 14_556 8_656
C4' C5 C6 C7 22.3(13) . 8_656
C4' C5 C6 C7 -157.7(13) 14_556 8_656
C4 C5 C6 C7 148.9(5) . .
C4 C5 C6 C7 -31.1(5) 14_556 .
C4' C5 C6 C7 -157.7(13) . .
C4' C5 C6 C7 22.3(13) 14_556 .
C7 C6 C7 C6 0.0 8_656 11_566
C5 C6 C7 C6 180.000(1) . 11_566
Zn1 O2 C8 O2 0.000(1) . 2_655
Zn1 O2 C8 C9 180.0 . .
Zn1 O2 C8 C9 180.0 . 2_655
O2 C8 C9 C10 180.000(2) 2_655 .
O2 C8 C9 C10 0.000(2) . .
C9 C8 C9 C10 180.000(2) 2_655 .
C9 C9 C10 C11 0.000(4) 2_655 .
C13 C9 C10 C11 0.000(2) 2_655 .
C13 C9 C10 C11 0.000(2) . .
C8 C9 C10 C11 180.000(2) . .
C9 C10 C11 N1 180.000(2) . .
C9 C10 C11 C12 0.000(2) . .
C10 C11 C12 C12 0.000(2) . 26_557
N1 C11 C12 C12 180.000(2) . 26_557
C10 C11 C12 C11 180.000(2) . 26_557
N1 C11 C12 C11 0.000(2) . 26_557
C10 C11 C12 C12 0.000(3) . 2_655
N1 C11 C12 C12 180.000(3) . 2_655
C10 C11 C12 C12 0.000(2) . 25_657
N1 C11 C12 C12 180.000(2) . 25_657
C10 C11 C12 C13 180.000(2) . 25_657
N1 C11 C12 C13 0.000(2) . 25_657
C10 C11 C12 C10 180.000(2) . 26_557
N1 C11 C12 C10 0.000(2) . 26_557
C10 C11 C12 C13 180.000(6) . 26_557
N1 C11 C12 C13 0.000(6) . 26_557
C10 C11 C12 C13 0.000(2) . 2_655
N1 C11 C12 C13 180.000(2) . 2_655
C9 C9 C13 C12 180.000(3) 2_655 25_657
C13 C9 C13 C12 0.000(2) 2_655 25_657
C10 C9 C13 C12 0.000(2) . 25_657
C8 C9 C13 C12 180.000(1) . 25_657
C9 C9 C13 C12 180.000(3) 2_655 2_655
C13 C9 C13 C12 0.000(2) 2_655 2_655
C10 C9 C13 C12 0.000(2) . 2_655
C8 C9 C13 C12 180.0 . 2_655
